data_4329277
loop_
_publ_author_name
'George J. Sopasis'
'Angelos B. Canaj'
'Aggelos Philippidis'
'Milosz Siczek'
'Tadeusz Lis'
'James R. O'Brien'
'Manolis M. Antonakis'
'Spiros A. Pergantis'
'Constantinos J. Milios'

_publ_section_title
;
 Heptanuclear Heterometallic [Cu6Ln] Clusters: Trapping Lanthanides into
 Copper Cages with Artificial Amino Acids
;
_journal_name_full 'Inorganic Chemistry'
_journal_page_first 5911
_journal_page_last 5918
_journal_paper_doi 10.1021/ic300538q
_journal_volume 51
_journal_year 2012
_chemical_formula_moiety 'C30 H60 Cu6 Ho N9 O30, 6.75(C H4 O), 1.5(C4 H10 O)'
_chemical_formula_sum 'C42.75 H102 Cu6 Ho N9 O38.25'
_chemical_formula_weight 1900.50
_chemical_name_systematic
; 
 ? 
;
_space_group_IT_number 176
_symmetry_cell_setting hexagonal
_symmetry_space_group_name_Hall '-P 6c'
_symmetry_space_group_name_H-M 'P 63/m'
_atom_sites_solution_hydrogens geom
_atom_sites_solution_primary direct
_atom_sites_solution_secondary difmap
_audit_creation_method SHELXL-97
_cell_angle_alpha 90.00
_cell_angle_beta 90.00
_cell_angle_gamma 120.00
_cell_formula_units_Z 2
_cell_length_a 19.802(6)
_cell_length_b 19.802(6)
_cell_length_c 13.224(4)
_cell_measurement_reflns_used 9367
_cell_measurement_temperature 100(2)
_cell_measurement_theta_max 28.72
_cell_measurement_theta_min 3.14
_cell_volume 4491(2)
_computing_cell_refinement 'CrysAlis CCD, Oxford Diffraction Ltd.'
_computing_data_collection 'CrysAlis RED, Oxford Diffraction Ltd.'
_computing_data_reduction 'CrysAlis RED, Oxford Diffraction Ltd.'
_computing_structure_refinement 'SHELXL-97 (Sheldrick, 2008)'
_computing_structure_solution 'SHELXS-97 (Sheldrick, 2008)'
_diffrn_ambient_temperature 100(2)
_diffrn_measured_fraction_theta_full 0.959
_diffrn_measured_fraction_theta_max 0.898
_diffrn_measurement_device_type KM4CCD
_diffrn_measurement_method \w
_diffrn_radiation_monochromator graphite
_diffrn_radiation_source 'fine-focus sealed tube'
_diffrn_radiation_type MoK\a
_diffrn_radiation_wavelength 0.71073
_diffrn_reflns_av_R_equivalents 0.0301
_diffrn_reflns_av_sigmaI/netI 0.0264
_diffrn_reflns_limit_h_max 26
_diffrn_reflns_limit_h_min -13
_diffrn_reflns_limit_k_max 17
_diffrn_reflns_limit_k_min -26
_diffrn_reflns_limit_l_max 15
_diffrn_reflns_limit_l_min -13
_diffrn_reflns_number 16148
_diffrn_reflns_theta_full 25.50
_diffrn_reflns_theta_max 28.72
_diffrn_reflns_theta_min 3.14
_exptl_absorpt_coefficient_mu 2.341
_exptl_absorpt_correction_T_max 0.786
_exptl_absorpt_correction_T_min 0.602
_exptl_absorpt_correction_type analytical
_exptl_absorpt_process_details
;
CrysAlis RED, Oxford Diffraction Ltd.,
Version 1.171.32.5
Analytical numeric absorption correction using a 
multifaceted crystal model based on expressions
 derived by R.C. Clark & J.S. Reid.
(Clark, R. C. & Reid, J. S. (1995). Acta Cryst. A51, 887-897)
;
_exptl_crystal_colour blue
_exptl_crystal_density_diffrn 1.406
_exptl_crystal_description block
_exptl_crystal_F_000 1937
_exptl_crystal_size_max 0.53
_exptl_crystal_size_mid 0.18
_exptl_crystal_size_min 0.12
_refine_diff_density_max 1.208
_refine_diff_density_min -0.864
_refine_diff_density_rms 0.106
_refine_ls_extinction_method none
_refine_ls_goodness_of_fit_ref 1.123
_refine_ls_hydrogen_treatment constr
_refine_ls_matrix_type full
_refine_ls_number_parameters 217
_refine_ls_number_reflns 3629
_refine_ls_number_restraints 3
_refine_ls_restrained_S_all 1.123
_refine_ls_R_factor_all 0.0571
_refine_ls_R_factor_gt 0.0450
_refine_ls_shift/su_max 0.001
_refine_ls_shift/su_mean 0.000
_refine_ls_structure_factor_coef Fsqd
_refine_ls_weighting_details 'calc w=1/[\s^2^(Fo^2^)+(0.0437P)^2^+13.2386P] where P=(Fo^2^+2Fc^2^)/3'
_refine_ls_weighting_scheme calc
_refine_ls_wR_factor_gt 0.1076
_refine_ls_wR_factor_ref 0.1125
_reflns_number_gt 3078
_reflns_number_total 3629
_reflns_threshold_expression >2sigma(I)
_cod_data_source_file ic300538q_si_001_09.cif
_cod_data_source_block gis738a
_cod_database_code 4329277

loop_
_symmetry_equiv_pos_as_xyz
'x, y, z'
'-y, x-y, z'
'-x+y, -x, z'
'-x, -y, z+1/2'
'y, -x+y, z+1/2'
'x-y, x, z+1/2'
'-x, -y, -z'
'y, -x+y, -z'
'x-y, x, -z'
'x, y, -z-1/2'
'-y, x-y, -z-1/2'
'-x+y, -x, -z-1/2'

loop_
_atom_site_label
_atom_site_type_symbol
_atom_site_fract_x
_atom_site_fract_y
_atom_site_fract_z
_atom_site_U_iso_or_equiv
_atom_site_adp_type
_atom_site_occupancy
_atom_site_symmetry_multiplicity
_atom_site_calc_flag
_atom_site_refinement_flags
_atom_site_disorder_assembly
_atom_site_disorder_group
Ho Ho 0.6667 0.3333 0.7500 0.02136(12) Uani 1 6 d S . .
Cu Cu 0.83322(3) 0.47036(3) 0.86740(4) 0.03125(15) Uani 1 1 d . . .
O1 O 0.7724(2) 0.4623(2) 0.7500 0.0262(8) Uani 1 2 d S . .
H1 H 0.7551 0.5018 0.7500 0.031 Uiso 1 2 calc SR . .
O11 O 0.76203(16) 0.35628(16) 0.8788(2) 0.0301(6) Uani 1 1 d . . .
O21 O 0.7406(2) 0.2500(2) 0.9639(3) 0.0544(10) Uani 1 1 d . . .
N11 N 0.8910(2) 0.4524(2) 0.9754(3) 0.0466(10) Uani 1 1 d . A .
H11A H 0.9366 0.4580 0.9492 0.056 Uiso 1 1 calc R . .
H11B H 0.9039 0.4893 1.0251 0.056 Uiso 1 1 calc R . .
C11 C 0.7774(3) 0.3205(3) 0.9489(4) 0.0445(12) Uani 1 1 d . A .
C21 C 0.8445(4) 0.3730(3) 1.0208(6) 0.074(2) Uani 1 1 d . . .
C31 C 0.8855(7) 0.3397(9) 1.0635(11) 0.056(3) Uani 0.50 1 d P A 1
H31A H 0.9198 0.3738 1.1170 0.083 Uiso 0.50 1 calc PR A 1
H31B H 0.9169 0.3332 1.0112 0.083 Uiso 0.50 1 calc PR A 1
H31C H 0.8486 0.2887 1.0922 0.083 Uiso 0.50 1 calc PR A 1
C311 C 0.9095(9) 0.3374(10) 1.0068(13) 0.072(4) Uani 0.50 1 d P A 2
H31D H 0.9566 0.3695 1.0468 0.107 Uiso 0.50 1 calc PR A 2
H31E H 0.9237 0.3396 0.9354 0.107 Uiso 0.50 1 calc PR A 2
H31F H 0.8845 0.2833 1.0305 0.107 Uiso 0.50 1 calc PR A 2
C41 C 0.7943(9) 0.3877(12) 1.1213(12) 0.061(4) Uani 0.50 1 d P A 3
H41A H 0.7593 0.3376 1.1537 0.091 Uiso 0.50 1 calc PR A 3
H41B H 0.7638 0.4103 1.0949 0.091 Uiso 0.50 1 calc PR A 3
H41C H 0.8320 0.4233 1.1710 0.091 Uiso 0.50 1 calc PR A 3
C411 C 0.8225(11) 0.3697(10) 1.1137(11) 0.075(5) Uani 0.50 1 d P A 4
H41D H 0.7875 0.3152 1.1327 0.112 Uiso 0.50 1 calc PR A 4
H41E H 0.7951 0.3992 1.1207 0.112 Uiso 0.50 1 calc PR A 4
H41F H 0.8683 0.3923 1.1580 0.112 Uiso 0.50 1 calc PR A 4
O12 O 0.91615(17) 0.57582(18) 0.8352(3) 0.0418(8) Uani 1 1 d . . .
C12 C 0.9379(4) 0.6079(4) 0.7500 0.0415(16) Uani 1 2 d S . .
C22 C 0.9968(4) 0.6937(4) 0.7500 0.059(2) Uani 1 2 d S . .
H22A H 0.9901 0.7180 0.8010 0.089 Uiso 1 1 d R . .
H22C H 1.0485 0.7015 0.7500 0.089 Uiso 1 2 d SR . .
O13 O 0.9099(2) 0.4165(2) 0.7500 0.0351(10) Uani 1 2 d S . .
N13 N 0.9813(3) 0.4511(3) 0.7500 0.0494(16) Uani 1 2 d S . .
O23 O 1.0100(5) 0.4535(5) 0.8490(7) 0.044(2) Uani 0.50 1 d P . .
O33 O 1.0263(6) 0.4856(6) 0.8067(9) 0.063(3) Uani 0.50 1 d P . .
O1M O 0.7466(5) 0.5815(5) 0.7794(8) 0.075(5) Uani 0.50 1 d P B -5
H1M H 0.6971 0.5544 0.7614 0.113 Uiso 0.50 1 d PR B -5
C1M C 0.7755(10) 0.6484(10) 0.7137(12) 0.100(6) Uiso 0.50 1 d P B -5
H1M1 H 0.7456 0.6750 0.7249 0.150 Uiso 0.50 1 calc PR B -5
H1M2 H 0.7698 0.6314 0.6431 0.150 Uiso 0.50 1 calc PR B -5
H1M3 H 0.8307 0.6843 0.7283 0.150 Uiso 0.50 1 calc PR B -5
O1E O 0.769(2) 0.120(3) 0.2500 0.232(17) Uani 0.50 2 d SPD . 2
C1E C 0.7412(11) 0.1313(17) 0.170(3) 0.28(4) Uani 0.50 1 d PD . 2
H1E1 H 0.7469 0.1838 0.1656 0.333 Uiso 0.50 1 calc PR . 2
H1E2 H 0.6872 0.0900 0.1544 0.333 Uiso 0.50 1 calc PR . 2
C2E C 0.803(2) 0.1234(15) 0.115(2) 0.30(4) Uani 0.50 1 d PD . 2
H2E1 H 0.7931 0.1214 0.0424 0.454 Uiso 0.50 1 calc PR . 2
H2E2 H 0.8011 0.0753 0.1367 0.454 Uiso 0.50 1 calc PR . 2
H2E3 H 0.8538 0.1682 0.1309 0.454 Uiso 0.50 1 calc PR . 2
O1S O 0.771(2) 0.086(2) 1.038(3) 0.31(2) Uani 0.50 1 d P C 3
H1S H 0.7541 0.1170 1.0455 0.462 Uiso 0.50 1 calc PR C 3
C1S C 0.847(3) 0.124(2) 0.960(5) 0.35(4) Uani 0.50 1 d P C 3
H1S1 H 0.8287 0.1181 0.8900 0.519 Uiso 0.50 1 calc PR C 3
H1S2 H 0.8771 0.0977 0.9691 0.519 Uiso 0.50 1 calc PR C 3
H1S3 H 0.8802 0.1799 0.9753 0.519 Uiso 0.50 1 calc PR C 3
O2S O 0.931(3) 0.095(3) 0.2500 0.155(17) Uiso 0.25 2 d SPD . .
H2S H 0.9682 0.0869 0.2500 0.232 Uiso 0.25 2 d SPR . .
C3S C 0.865(3) 0.023(3) 0.2500 0.110(17) Uiso 0.25 2 d SPD . .
H3S1 H 0.8626 -0.0069 0.3103 0.165 Uiso 0.25 1 d PR . .
H3S2 H 0.8231 0.0344 0.2500 0.165 Uiso 0.25 2 d SPR . .

loop_
_atom_site_aniso_label
_atom_site_aniso_U_11
_atom_site_aniso_U_22
_atom_site_aniso_U_33
_atom_site_aniso_U_23
_atom_site_aniso_U_13
_atom_site_aniso_U_12
Ho 0.02430(14) 0.02430(14) 0.0155(2) 0.000 0.000 0.01215(7)
Cu 0.0273(3) 0.0314(3) 0.0304(3) -0.0069(2) -0.0058(2) 0.0112(2)
O1 0.0267(19) 0.0269(19) 0.026(2) 0.000 0.000 0.0141(16)
O11 0.0323(14) 0.0326(14) 0.0243(17) -0.0012(12) -0.0063(11) 0.0155(12)
O21 0.065(2) 0.0387(18) 0.051(2) 0.0054(16) -0.0296(19) 0.0194(17)
N11 0.042(2) 0.048(2) 0.041(3) -0.0135(19) -0.0214(19) 0.0159(18)
C11 0.046(3) 0.044(3) 0.037(3) -0.001(2) -0.020(2) 0.018(2)
C21 0.075(4) 0.050(3) 0.068(5) 0.004(3) -0.051(4) 0.010(3)
C31 0.043(6) 0.081(9) 0.043(9) 0.008(7) -0.013(6) 0.031(6)
C311 0.064(9) 0.070(8) 0.078(12) -0.007(9) -0.046(8) 0.032(7)
C41 0.049(7) 0.103(13) 0.029(7) -0.015(7) -0.009(5) 0.038(7)
C411 0.095(14) 0.068(9) 0.018(8) -0.008(6) -0.020(8) 0.008(9)
O12 0.0324(15) 0.0338(16) 0.051(2) -0.0092(15) -0.0052(15) 0.0107(13)
C12 0.028(3) 0.032(3) 0.064(5) 0.000 0.000 0.015(3)
C22 0.042(4) 0.032(3) 0.096(7) 0.000 0.000 0.013(3)
O13 0.0220(19) 0.036(2) 0.036(3) 0.000 0.000 0.0060(17)
N13 0.029(3) 0.028(3) 0.087(5) 0.000 0.000 0.011(2)
O23 0.028(4) 0.053(5) 0.038(6) -0.011(4) -0.009(3) 0.012(4)
O33 0.039(5) 0.079(8) 0.064(7) -0.023(5) -0.010(5) 0.024(5)
O1M 0.087(5) 0.055(4) 0.103(14) -0.024(5) -0.025(5) 0.050(4)
O1E 0.19(3) 0.26(4) 0.24(5) 0.000 0.000 0.10(3)
C1E 0.049(10) 0.14(2) 0.59(12) 0.20(4) 0.01(2) 0.007(11)
C2E 0.53(8) 0.070(14) 0.21(4) -0.018(18) -0.27(5) 0.08(3)
O1S 0.35(5) 0.26(4) 0.27(4) 0.07(3) -0.10(4) 0.13(3)
C1S 0.42(8) 0.12(3) 0.38(8) -0.12(4) -0.13(7) 0.04(4)

loop_
_atom_type_symbol
_atom_type_description
_atom_type_scat_dispersion_real
_atom_type_scat_dispersion_imag
_atom_type_scat_source
C C 0.0033 0.0016 'International Tables Vol C Tables 4.2.6.8 and 6.1.1.4'
H H 0.0000 0.0000 'International Tables Vol C Tables 4.2.6.8 and 6.1.1.4'
N N 0.0061 0.0033 'International Tables Vol C Tables 4.2.6.8 and 6.1.1.4'
O O 0.0106 0.0060 'International Tables Vol C Tables 4.2.6.8 and 6.1.1.4'
Cu Cu 0.3201 1.2651 'International Tables Vol C Tables 4.2.6.8 and 6.1.1.4'
Ho Ho -0.2175 4.6783 'International Tables Vol C Tables 4.2.6.8 and 6.1.1.4'

loop_
_geom_angle_atom_site_label_1
_geom_angle_atom_site_label_2
_geom_angle_atom_site_label_3
_geom_angle
_geom_angle_site_symmetry_1
_geom_angle_site_symmetry_3
O1 Ho O1 120.0 3_665 2_655
O1 Ho O11 66.93(9) 3_665 12_667
O1 Ho O11 71.66(9) 3_665 .
O1 Ho O11 134.95(7) 2_655 .
O1 Ho O11 66.93(9) . .
O11 Ho O11 138.54(5) 12_667 .
O1 Ho O11 71.66(9) 3_665 10_557
O1 Ho O11 134.95(7) 2_655 10_557
O1 Ho O11 66.93(9) . 10_557
O11 Ho O11 75.62(11) 12_667 10_557
O11 Ho O11 89.87(14) . 10_557
O1 Ho O11 71.66(9) 2_655 3_665
O11 Ho O11 89.87(14) 12_667 3_665
O11 Ho O11 75.62(11) . 3_665
O1 Ho O11 66.93(9) 2_655 11_657
O1 Ho O11 71.66(9) . 11_657
O11 Ho O11 75.62(11) 12_667 11_657
O11 Ho O11 138.54(6) . 11_657
O11 Ho O11 75.62(11) 10_557 11_657
O11 Ho O11 138.54(5) 3_665 11_657
O1 Ho O11 134.95(7) 3_665 2_655
O1 Ho O11 66.93(9) 2_655 2_655
O1 Ho O11 71.66(9) . 2_655
O11 Ho O11 138.54(5) 12_667 2_655
O11 Ho O11 75.62(11) . 2_655
O11 Ho O11 138.54(6) 10_557 2_655
O11 Ho O11 75.62(11) 3_665 2_655
O11 Ho O11 89.87(14) 11_657 2_655
O1 Ho Cu 32.74(5) 3_665 12_667
O1 Ho Cu 99.54(8) 2_655 12_667
O1 Ho Cu 132.48(7) . 12_667
O11 Ho Cu 34.55(7) 12_667 12_667
O11 Ho Cu 104.03(7) . 12_667
O11 Ho Cu 66.51(7) 10_557 12_667
O11 Ho Cu 79.49(7) 3_665 12_667
O11 Ho Cu 105.10(7) 11_657 12_667
O11 Ho Cu 154.38(7) 2_655 12_667
O1 Ho Cu 32.74(5) 3_665 3_665
O1 Ho Cu 99.54(8) 2_655 3_665
O1 Ho Cu 132.48(7) . 3_665
O11 Ho Cu 79.49(7) 12_667 3_665
O11 Ho Cu 66.51(7) . 3_665
O11 Ho Cu 104.03(7) 10_557 3_665
O11 Ho Cu 34.55(7) 3_665 3_665
O11 Ho Cu 154.38(7) 11_657 3_665
O11 Ho Cu 105.10(7) 2_655 3_665
Cu Ho Cu 53.98(3) 12_667 3_665
O1 Ho Cu 99.54(8) 3_665 .
O1 Ho Cu 132.48(7) 2_655 .
O1 Ho Cu 32.74(5) . .
O11 Ho Cu 154.38(7) 12_667 .
O11 Ho Cu 34.55(7) . .
O11 Ho Cu 79.49(7) 10_557 .
O11 Ho Cu 105.10(7) 3_665 .
O11 Ho Cu 104.03(7) 11_657 .
O11 Ho Cu 66.51(7) 2_655 .
Cu Ho Cu 127.085(7) 12_667 .
Cu Ho Cu 101.013(17) 3_665 .
O1 Cu O12 93.98(15) . .
O1 Cu N11 165.18(16) . .
O12 Cu N11 95.61(16) . .
O1 Cu O11 84.71(14) . .
O12 Cu O11 167.02(13) . .
N11 Cu O11 83.41(14) . .
O1 Cu O21 89.37(14) . 2_655
O12 Cu O21 103.33(14) . 2_655
N11 Cu O21 99.36(17) . 2_655
O11 Cu O21 89.59(13) . 2_655
O1 Cu Ho 41.58(11) . .
O12 Cu Ho 135.33(11) . .
N11 Cu Ho 127.03(12) . .
O11 Cu Ho 43.63(8) . .
O21 Cu Ho 84.16(8) 2_655 .
Cu O1 Cu 107.78(18) . 10_557
Cu O1 Ho 105.68(13) . .
Cu O1 Ho 105.68(13) 10_557 .
Cu O1 H1 112.4 . .
Cu O1 H1 112.4 10_557 .
Ho O1 H1 112.4 . .
C11 O11 Cu 116.8(3) . .
C11 O11 Ho 141.3(3) . .
Cu O11 Ho 101.81(12) . .
C11 O21 Cu 122.8(3) . 3_665
C21 N11 Cu 111.9(3) . .
C21 N11 H11A 109.2 . .
Cu N11 H11A 109.2 . .
C21 N11 H11B 109.2 . .
Cu N11 H11B 109.2 . .
H11A N11 H11B 107.9 . .
O21 C11 O11 124.9(4) . .
O21 C11 C21 119.3(4) . .
O11 C11 C21 115.7(4) . .
C411 C21 C31 81.6(11) . .
C411 C21 N11 116.7(9) . .
C31 C21 N11 117.5(8) . .
C411 C21 C11 113.4(9) . .
C31 C21 C11 116.1(8) . .
N11 C21 C11 109.4(4) . .
C411 C21 C311 112.1(11) . .
N11 C21 C311 100.9(8) . .
C11 C21 C311 102.9(7) . .
C31 C21 C41 106.4(9) . .
N11 C21 C41 103.3(8) . .
C11 C21 C41 102.0(7) . .
C311 C21 C41 136.8(9) . .
C21 C31 H31A 109.5 . .
C21 C31 H31B 109.5 . .
C21 C31 H31C 109.5 . .
C21 C311 H31D 109.5 . .
C21 C311 H31E 109.5 . .
H31D C311 H31E 109.5 . .
C21 C311 H31F 109.5 . .
H31D C311 H31F 109.5 . .
H31E C311 H31F 109.5 . .
C21 C41 H41A 109.5 . .
C21 C41 H41B 109.5 . .
C21 C41 H41C 109.5 . .
C21 C411 H41D 109.5 . .
C21 C411 H41E 109.5 . .
C21 C411 H41F 109.5 . .
C12 O12 Cu 128.9(3) . .
O12 C12 C22 116.5(3) . .
C12 C22 H22A 112.1 . .
C12 C22 H22C 110.1 . .
H22A C22 H22C 110.8 . .
O33 N13 O13 134.1(6) . .
O13 N13 O23 110.4(4) . .
O33 O23 N13 50.6(11) . .
O23 O33 N13 96.0(14) . .
C1M O1M H1M 101.9 . .
O1E C1E C2E 86(2) . .
O1E C1E H1E1 114.3 . .
C2E C1E H1E1 114.3 . .
O1E C1E H1E2 114.3 . .
C2E C1E H1E2 114.3 . .
H1E1 C1E H1E2 111.4 . .
C1E C2E H2E1 109.5 . .
O1E C2E H2E1 150.3 . .
C1E C2E H2E2 109.5 . .
O1E C2E H2E2 81.5 . .
H2E1 C2E H2E2 109.5 . .
C1E C2E H2E3 109.5 . .
O1E C2E H2E3 91.4 . .
H2E1 C2E H2E3 109.5 . .
H2E2 C2E H2E3 109.5 . .
C1S O1S H1S 109.5 . .
O1S C1S H1S1 109.5 . .
O1S C1S H1S2 109.5 . .
H1S1 C1S H1S2 109.5 . .
O1S C1S H1S3 109.5 . .
H1S1 C1S H1S3 109.5 . .
H1S2 C1S H1S3 109.5 . .
C3S O2S H2S 105.3 . .
O2S C3S H3S1 111.9 . .
O2S C3S H3S2 103.8 . .
H3S1 C3S H3S2 110.3 . .

loop_
_geom_bond_atom_site_label_1
_geom_bond_atom_site_label_2
_geom_bond_distance
_geom_bond_site_symmetry_2
Ho O1 2.358(4) .
Ho O11 2.412(3) .
Ho Cu 3.4207(10) .
Cu O1 1.922(2) .
Cu O12 1.952(3) .
Cu N11 1.971(4) .
Cu O11 1.982(3) .
Cu O21 2.273(3) 2_655
O1 Cu 1.922(2) 10_557
O1 H1 1.0000 .
O11 C11 1.291(5) .
O21 C11 1.226(6) .
O21 Cu 2.273(3) 3_665
N11 C21 1.494(7) .
N11 H11A 0.9200 .
N11 H11B 0.9200 .
C11 C21 1.540(7) .
C21 C411 1.294(17) .
C21 C31 1.396(14) .
C21 C311 1.760(17) .
C21 C41 1.769(16) .
C31 H31A 0.9800 .
C31 H31B 0.9800 .
C31 H31C 0.9800 .
C311 H31D 0.9800 .
C311 H31E 0.9800 .
C311 H31F 0.9800 .
C41 H41A 0.9800 .
C41 H41B 0.9800 .
C41 H41C 0.9800 .
C411 H41D 0.9800 .
C411 H41E 0.9800 .
C411 H41F 0.9800 .
O12 C12 1.258(5) .
C12 O12 1.258(5) 10_557
C12 C22 1.506(9) .
C22 H22A 0.8753 .
C22 H22C 0.9572 .
O13 N13 1.226(7) .
N13 O33 1.101(11) .
N13 O23 1.418(9) .
N13 O23 1.418(9) 10_557
O23 O33 0.786(11) .
O33 O33 1.50(2) 10_557
O1M C1M 1.442(17) .
O1M H1M 0.8827 .
C1M H1M1 0.9800 .
C1M H1M2 0.9800 .
C1M H1M3 0.9800 .
O1E C1E 1.262(18) .
O1E C1E 1.262(18) 10_556
O1E C2E 1.89(4) 10_556
O1E C2E 1.89(4) .
C1E C2E 1.49(2) .
C1E H1E1 0.9900 .
C1E H1E2 0.9900 .
C2E H2E1 0.9800 .
C2E H2E2 0.9800 .
C2E H2E3 0.9800 .
O1S C1S 1.67(6) .
O1S H1S 0.8400 .
C1S H1S1 0.9800 .
C1S H1S2 0.9800 .
C1S H1S3 0.9800 .
O2S C3S 1.36(2) .
O2S H2S 0.8390 .
C3S H3S1 0.9826 .
C3S H3S2 0.9661 .

loop_
_geom_torsion_atom_site_label_1
_geom_torsion_atom_site_label_2
_geom_torsion_atom_site_label_3
_geom_torsion_atom_site_label_4
_geom_torsion
_geom_torsion_site_symmetry_1
_geom_torsion_site_symmetry_4
O1 Ho Cu O1 132.54(10) 3_665 .
O1 Ho Cu O1 -80.18(7) 2_655 .
O11 Ho Cu O1 77.2(2) 12_667 .
O11 Ho Cu O1 168.77(19) . .
O11 Ho Cu O1 63.37(16) 10_557 .
O11 Ho Cu O1 -158.94(16) 3_665 .
O11 Ho Cu O1 -8.77(16) 11_657 .
O11 Ho Cu O1 -92.38(16) 2_655 .
Cu Ho Cu O1 112.94(14) 12_667 .
Cu Ho Cu O1 165.80(14) 3_665 .
O1 Ho Cu O12 125.15(14) 3_665 .
O1 Ho Cu O12 -87.57(16) 2_655 .
O1 Ho Cu O12 -7.39(19) . .
O11 Ho Cu O12 69.8(2) 12_667 .
O11 Ho Cu O12 161.38(19) . .
O11 Ho Cu O12 55.98(16) 10_557 .
O11 Ho Cu O12 -166.33(15) 3_665 .
O11 Ho Cu O12 -16.16(16) 11_657 .
O11 Ho Cu O12 -99.77(16) 2_655 .
Cu Ho Cu O12 105.55(14) 12_667 .
Cu Ho Cu O12 158.41(14) 3_665 .
O1 Ho Cu N11 -34.46(18) 3_665 .
O1 Ho Cu N11 112.83(19) 2_655 .
O1 Ho Cu N11 -167.0(2) . .
O11 Ho Cu N11 -89.8(2) 12_667 .
O11 Ho Cu N11 1.8(2) . .
O11 Ho Cu N11 -103.62(19) 10_557 .
O11 Ho Cu N11 34.06(19) 3_665 .
O11 Ho Cu N11 -175.76(19) 11_657 .
O11 Ho Cu N11 100.62(19) 2_655 .
Cu Ho Cu N11 -54.05(17) 12_667 .
Cu Ho Cu N11 -1.20(17) 3_665 .
O1 Ho Cu O11 -36.23(13) 3_665 .
O1 Ho Cu O11 111.05(15) 2_655 .
O1 Ho Cu O11 -168.77(19) . .
O11 Ho Cu O11 -91.6(3) 12_667 .
O11 Ho Cu O11 -105.39(18) 10_557 .
O11 Ho Cu O11 32.29(14) 3_665 .
O11 Ho Cu O11 -177.54(8) 11_657 .
O11 Ho Cu O11 98.8(2) 2_655 .
Cu Ho Cu O11 -55.83(12) 12_667 .
Cu Ho Cu O11 -2.97(13) 3_665 .
O1 Ho Cu O21 -131.79(12) 3_665 2_655
O1 Ho Cu O21 15.50(14) 2_655 2_655
O1 Ho Cu O21 95.67(18) . 2_655
O11 Ho Cu O21 172.85(19) 12_667 2_655
O11 Ho Cu O21 -95.56(17) . 2_655
O11 Ho Cu O21 159.05(13) 10_557 2_655
O11 Ho Cu O21 -63.27(13) 3_665 2_655
O11 Ho Cu O21 86.91(14) 11_657 2_655
O11 Ho Cu O21 3.29(13) 2_655 2_655
Cu Ho Cu O21 -151.38(11) 12_667 2_655
Cu Ho Cu O21 -98.53(11) 3_665 2_655
O12 Cu O1 Cu 62.18(19) . 10_557
N11 Cu O1 Cu -68.0(7) . 10_557
O11 Cu O1 Cu -104.87(18) . 10_557
O21 Cu O1 Cu 165.49(18) 2_655 10_557
Ho Cu O1 Cu -112.6(2) . 10_557
O12 Cu O1 Ho 174.80(14) . .
N11 Cu O1 Ho 44.6(7) . .
O11 Cu O1 Ho 7.76(13) . .
O21 Cu O1 Ho -81.89(15) 2_655 .
O1 Ho O1 Cu -57.04(12) 3_665 .
O1 Ho O1 Cu 122.96(12) 2_655 .
O11 Ho O1 Cu -143.44(10) 12_667 .
O11 Ho O1 Cu -6.90(12) . .
O11 Ho O1 Cu -107.19(17) 10_557 .
O11 Ho O1 Cu 29.4(2) 3_665 .
O11 Ho O1 Cu 171.04(16) 11_657 .
O11 Ho O1 Cu 74.88(12) 2_655 .
Cu Ho O1 Cu -95.03(7) 12_667 .
Cu Ho O1 Cu -19.06(17) 3_665 .
O1 Ho O1 Cu 57.04(12) 3_665 10_557
O1 Ho O1 Cu -122.96(12) 2_655 10_557
O11 Ho O1 Cu -29.4(2) 12_667 10_557
O11 Ho O1 Cu 107.19(17) . 10_557
O11 Ho O1 Cu 6.89(12) 10_557 10_557
O11 Ho O1 Cu 143.44(10) 3_665 10_557
O11 Ho O1 Cu -74.88(12) 11_657 10_557
O11 Ho O1 Cu -171.04(16) 2_655 10_557
Cu Ho O1 Cu 19.06(17) 12_667 10_557
Cu Ho O1 Cu 95.02(7) 3_665 10_557
Cu Ho O1 Cu 114.1(2) . 10_557
O1 Cu O11 C11 175.0(4) . .
O12 Cu O11 C11 90.3(7) . .
N11 Cu O11 C11 3.9(4) . .
O21 Cu O11 C11 -95.6(4) 2_655 .
Ho Cu O11 C11 -177.5(4) . .
O1 Cu O11 Ho -7.46(12) . .
O12 Cu O11 Ho -92.2(6) . .
N11 Cu O11 Ho -178.58(17) . .
O21 Cu O11 Ho 81.95(14) 2_655 .
O1 Ho O11 C11 -41.4(5) 3_665 .
O1 Ho O11 C11 73.0(5) 2_655 .
O1 Ho O11 C11 -176.9(5) . .
O11 Ho O11 C11 -44.3(5) 12_667 .
O11 Ho O11 C11 -112.1(5) 10_557 .
O11 Ho O11 C11 28.6(5) 3_665 .
O11 Ho O11 C11 -179.9(5) 11_657 .
O11 Ho O11 C11 107.2(5) 2_655 .
Cu Ho O11 C11 -46.4(5) 12_667 .
Cu Ho O11 C11 -6.7(5) 3_665 .
Cu Ho O11 C11 176.5(6) . .
O1 Ho O11 Cu 142.11(14) 3_665 .
O1 Ho O11 Cu -103.47(17) 2_655 .
O1 Ho O11 Cu 6.57(11) . .
O11 Ho O11 Cu 139.24(16) 12_667 .
O11 Ho O11 Cu 71.43(14) 10_557 .
O11 Ho O11 Cu -147.83(12) 3_665 .
O11 Ho O11 Cu 3.61(12) 11_657 .
O11 Ho O11 Cu -69.31(17) 2_655 .
Cu Ho O11 Cu 137.13(9) 12_667 .
Cu Ho O11 Cu 176.82(13) 3_665 .
O1 Cu N11 C21 -49.4(9) . .
O12 Cu N11 C21 -179.5(4) . .
O11 Cu N11 C21 -12.5(4) . .
O21 Cu N11 C21 76.0(5) 2_655 .
Ho Cu N11 C21 -13.7(5) . .
Cu O21 C11 O11 1.0(8) 3_665 .
Cu O21 C11 C21 177.4(5) 3_665 .
Cu O11 C11 O21 -177.7(5) . .
Ho O11 C11 O21 6.1(9) . .
Cu O11 C11 C21 5.7(6) . .
Ho O11 C11 C21 -170.4(4) . .
Cu N11 C21 C411 -112.5(11) . .
Cu N11 C21 C31 153.0(8) . .
Cu N11 C21 C11 17.9(7) . .
Cu N11 C21 C311 125.8(6) . .
Cu N11 C21 C41 -90.2(6) . .
O21 C11 C21 C411 -60.1(12) . .
O11 C11 C21 C411 116.6(11) . .
O21 C11 C21 C31 31.9(11) . .
O11 C11 C21 C31 -151.4(8) . .
O21 C11 C21 N11 167.7(6) . .
O11 C11 C21 N11 -15.5(8) . .
O21 C11 C21 C311 61.1(9) . .
O11 C11 C21 C311 -122.1(8) . .
O21 C11 C21 C41 -83.3(9) . .
O11 C11 C21 C41 93.5(8) . .
O1 Cu O12 C12 -28.5(5) . .
N11 Cu O12 C12 140.2(5) . .
O11 Cu O12 C12 55.2(8) . .
O21 Cu O12 C12 -118.8(5) 2_655 .
Ho Cu O12 C12 -23.6(5) . .
Cu O12 C12 O12 -8.3(10) . 10_557
Cu O12 C12 C22 172.2(4) . .
O33 N13 O23 O33 31.5(14) 10_557 .
O13 N13 O23 O33 -141.6(15) . .
O23 N13 O23 O33 65(2) 10_557 .
N13 O23 O33 O33 -29.7(9) . 10_557
O33 N13 O33 O23 -151.6(11) 10_557 .
O13 N13 O33 O23 54(2) . .
O23 N13 O33 O23 -134.9(17) 10_557 .
O13 N13 O33 O33 -154.2(15) . 10_557
O23 N13 O33 O33 151.6(11) . 10_557
O23 N13 O33 O33 16.8(7) 10_557 10_557
C1E O1E C1E C2E 171(3) 10_556 .
C2E O1E C1E C2E 144(12) 10_556 .
C1E O1E C2E C1E -32(11) 10_556 .
C2E O1E C2E C1E -164(6) 10_556 .
